data_7133337
loop_
_publ_author_name
'Balasubramani, Alagesan'
'Sudarshana, K. A.'
'Kushwaha, Roli'
'Chakravarty, Sumana'
'Pabbaraja, Srihari'
'Mehta, Goverdhan'

_publ_section_title
;
 One flask cascade approach to a complex
 pyrano[2,3-<i>c</i>]pyrazole-pyrazolone hybrid heterocyclic system and
 its initiatory neurobiological profiling.
;
_journal_issue 64
_journal_name_full 'Chemical communications (Cambridge, England)'
_journal_page_first 8443
_journal_page_last 8446
_journal_paper_doi 10.1039/d4cc02813a
_journal_volume 60
_journal_year 2024
_chemical_formula_moiety 'C37 H28 N4 O2'
_chemical_formula_sum 'C37 H28 N4 O2'
_chemical_formula_weight 560.63
_space_group_crystal_system triclinic
_space_group_IT_number 2
_space_group_name_Hall '-P 1'
_space_group_name_H-M_alt 'P -1'
_atom_sites_solution_hydrogens geom
_audit_creation_method SHELXL-2019/2
_audit_update_record
;
2024-01-10 deposited with the CCDC.	2024-07-11 downloaded from the CCDC.
;
_cell_angle_alpha 103.234(6)
_cell_angle_beta 103.776(5)
_cell_angle_gamma 97.299(6)
_cell_formula_units_Z 2
_cell_length_a 9.5486(18)
_cell_length_b 9.8277(19)
_cell_length_c 16.757(3)
_cell_measurement_reflns_used 9153
_cell_measurement_temperature 294(2)
_cell_measurement_theta_max 29.5595
_cell_measurement_theta_min 2.169
_cell_volume 1459.0(5)
_computing_cell_refinement '<i>SAINT</i> (Bruker, 2016)'
_computing_data_collection '<i>APEX3</i> (Bruker, 2016)'
_computing_data_reduction 'Bruker SAINT'
_computing_molecular_graphics 'Bruker SHELXTL'
_computing_publication_material 'Bruker SHELXTL'
_computing_structure_refinement 'SHELXL-2018/3 (Sheldrick, 2018)'
_computing_structure_solution 'SHELXT 2018/2 (Sheldrick, 2018)'
_diffrn_ambient_temperature 294(2)
_diffrn_measured_fraction_theta_full 0.999
_diffrn_measured_fraction_theta_max 0.979
_diffrn_measurement_device_type 'Bruker D8 QUEST PHOTON-100'
_diffrn_measurement_method '\w and \f'
_diffrn_radiation_type MoK\a
_diffrn_radiation_wavelength 0.71073
_diffrn_reflns_av_R_equivalents 0.0329
_diffrn_reflns_av_unetI/netI 0.0396
_diffrn_reflns_Laue_measured_fraction_full 0.999
_diffrn_reflns_Laue_measured_fraction_max 0.979
_diffrn_reflns_limit_h_max 13
_diffrn_reflns_limit_h_min -13
_diffrn_reflns_limit_k_max 13
_diffrn_reflns_limit_k_min -13
_diffrn_reflns_limit_l_max 23
_diffrn_reflns_limit_l_min -23
_diffrn_reflns_number 29082
_diffrn_reflns_point_group_measured_fraction_full 0.999
_diffrn_reflns_point_group_measured_fraction_max 0.979
_diffrn_reflns_theta_full 25.242
_diffrn_reflns_theta_max 30.503
_diffrn_reflns_theta_min 2.169
_exptl_absorpt_coefficient_mu 0.080
_exptl_absorpt_correction_T_max 0.7461
_exptl_absorpt_correction_T_min 0.6742
_exptl_absorpt_correction_type multi-scan
_exptl_absorpt_process_details
;
 SADABS 2016/2: Krause, L., Herbst-Irmer, R., Sheldrick G.M. & Stalke D.,
 J. Appl. Cryst. 48 (2015) 3-10
;
_exptl_crystal_colour brown
_exptl_crystal_density_diffrn 1.276
_exptl_crystal_description block
_exptl_crystal_F_000 588
_exptl_crystal_size_max 0.230
_exptl_crystal_size_mid 0.210
_exptl_crystal_size_min 0.160
_refine_diff_density_max 0.159
_refine_diff_density_min -0.238
_refine_diff_density_rms 0.035
_refine_ls_extinction_method none
_refine_ls_goodness_of_fit_ref 1.015
_refine_ls_hydrogen_treatment constr
_refine_ls_matrix_type full
_refine_ls_number_parameters 390
_refine_ls_number_reflns 8710
_refine_ls_number_restraints 0
_refine_ls_restrained_S_all 1.015
_refine_ls_R_factor_all 0.0944
_refine_ls_R_factor_gt 0.0464
_refine_ls_shift/su_max 0.000
_refine_ls_shift/su_mean 0.000
_refine_ls_structure_factor_coef Fsqd
_refine_ls_weighting_details 'w=1/[\s^2^(Fo^2^)+(0.0582P)^2^+0.1742P] where P=(Fo^2^+2Fc^2^)/3'
_refine_ls_weighting_scheme calc
_refine_ls_wR_factor_gt 0.1130
_refine_ls_wR_factor_ref 0.1388
_reflns_Friedel_coverage 0.000
_reflns_number_gt 5031
_reflns_number_total 8710
_reflns_threshold_expression 'I > 2\s(I)'
_cod_data_source_file d4cc02813a3.cif
_cod_data_source_block KB1294_0m
_cod_depositor_comments 'Adding full bibliography for 7133337--7133339.cif.'
_cod_database_code 7133337
_shelx_shelxl_version_number 2019/2
_shelx_space_group_comment
;
The symmetry employed for this shelxl refinement is uniquely defined
by the following loop, which should always be used as a source of
symmetry information in preference to the above space-group names.
They are only intended as comments.
;
_shelx_estimated_absorpt_t_min 0.982
_shelx_estimated_absorpt_t_max 0.987

loop_
_space_group_symop_operation_xyz
'x, y, z'
'-x, -y, -z'

loop_
_atom_site_label
_atom_site_type_symbol
_atom_site_fract_x
_atom_site_fract_y
_atom_site_fract_z
_atom_site_U_iso_or_equiv
_atom_site_adp_type
_atom_site_occupancy
_atom_site_site_symmetry_order
_atom_site_calc_flag
_atom_site_refinement_flags_posn
_atom_site_refinement_flags_adp
_atom_site_refinement_flags_occupancy
_atom_site_disorder_assembly
_atom_site_disorder_group
C1 C 1.2013(2) 1.1882(2) 0.92756(11) 0.0808(5) Uani 1 1 d . . . . .
H1 H 1.183389 1.154862 0.972522 0.097 Uiso 1 1 calc R U . . .
C2 C 1.2685(3) 1.3279(2) 0.94172(14) 0.1002(7) Uani 1 1 d . . . . .
H2 H 1.296545 1.387978 0.996798 0.120 Uiso 1 1 calc R U . . .
C3 C 1.2947(2) 1.3795(2) 0.87673(14) 0.0833(6) Uani 1 1 d . . . . .
H3 H 1.341037 1.473611 0.887449 0.100 Uiso 1 1 calc R U . . .
C4 C 1.25226(19) 1.2919(2) 0.79585(13) 0.0758(5) Uani 1 1 d . . . . .
H4 H 1.268389 1.326934 0.751076 0.091 Uiso 1 1 calc R U . . .
C5 C 1.18543(17) 1.15138(19) 0.77984(11) 0.0659(4) Uani 1 1 d . . . . .
H5 H 1.156836 1.092345 0.724455 0.079 Uiso 1 1 calc R U . . .
C6 C 1.16108(15) 1.09858(16) 0.84591(9) 0.0524(3) Uani 1 1 d . . . . .
C7 C 1.00823(15) 0.85862(16) 0.75705(8) 0.0503(3) Uani 1 1 d . . . . .
C8 C 0.97058(14) 0.72748(15) 0.78186(8) 0.0461(3) Uani 1 1 d . . . . .
C9 C 1.04438(15) 0.76301(16) 0.87226(8) 0.0505(3) Uani 1 1 d . . . . .
C10 C 1.0571(2) 0.6711(2) 0.93258(10) 0.0728(5) Uani 1 1 d . . . . .
H10A H 0.963583 0.647179 0.942865 0.109 Uiso 1 1 calc R U . . .
H10B H 1.128489 0.721687 0.985474 0.109 Uiso 1 1 calc R U . . .
H10C H 1.087537 0.585466 0.908080 0.109 Uiso 1 1 calc R U . . .
C11 C 0.87997(14) 0.60261(15) 0.72753(8) 0.0443(3) Uani 1 1 d . . . . .
C12 C 0.83079(14) 0.48649(15) 0.76425(8) 0.0462(3) Uani 1 1 d . . . . .
C13 C 0.73003(16) 0.50157(16) 0.81162(9) 0.0535(3) Uani 1 1 d . . . . .
H13 H 0.697334 0.587180 0.823609 0.064 Uiso 1 1 calc R U . . .
C14 C 0.67775(19) 0.39069(18) 0.84116(10) 0.0646(4) Uani 1 1 d . . . . .
H14 H 0.608503 0.401202 0.871736 0.077 Uiso 1 1 calc R U . . .
C15 C 0.7279(2) 0.26478(19) 0.82543(11) 0.0710(5) Uani 1 1 d . . . . .
H15 H 0.693436 0.190603 0.845908 0.085 Uiso 1 1 calc R U . . .
C16 C 0.8292(2) 0.2487(2) 0.77937(12) 0.0728(5) Uani 1 1 d . . . . .
H16 H 0.863404 0.163644 0.769022 0.087 Uiso 1 1 calc R U . . .
C17 C 0.88016(17) 0.35829(18) 0.74843(10) 0.0604(4) Uani 1 1 d . . . . .
H17 H 0.947847 0.346355 0.716869 0.072 Uiso 1 1 calc R U . . .
C18 C 0.83582(14) 0.58356(15) 0.63764(8) 0.0469(3) Uani 1 1 d . . . . .
H18 H 0.885901 0.651125 0.618374 0.056 Uiso 1 1 calc R U . . .
C19 C 0.72965(13) 0.47973(14) 0.57459(8) 0.0417(3) Uani 1 1 d . . . . .
C20 C 0.62296(13) 0.37431(14) 0.58713(8) 0.0434(3) Uani 1 1 d . . . . .
H20 H 0.622672 0.377306 0.642962 0.052 Uiso 1 1 calc R U . . .
C21 C 0.52373(13) 0.27187(14) 0.52409(7) 0.0413(3) Uani 1 1 d . . . . .
C22 C 0.60667(13) 0.36122(14) 0.42502(8) 0.0416(3) Uani 1 1 d . . . . .
C23 C 0.71279(13) 0.46749(14) 0.48510(8) 0.0416(3) Uani 1 1 d . . . . .
C24 C 0.78548(14) 0.53338(15) 0.43448(8) 0.0470(3) Uani 1 1 d . . . . .
C25 C 0.91227(16) 0.65553(17) 0.46110(10) 0.0598(4) Uani 1 1 d . . . . .
H25A H 0.932496 0.676755 0.411363 0.090 Uiso 1 1 calc R U . . .
H25B H 0.997288 0.630773 0.494078 0.090 Uiso 1 1 calc R U . . .
H25C H 0.888470 0.737519 0.494973 0.090 Uiso 1 1 calc R U . . .
C26 C 0.41988(13) 0.15804(14) 0.53433(8) 0.0430(3) Uani 1 1 d . . . . .
C27 C 0.44354(16) 0.12176(16) 0.61121(9) 0.0549(4) Uani 1 1 d . . . . .
H27 H 0.525936 0.169613 0.655886 0.066 Uiso 1 1 calc R U . . .
C28 C 0.34664(18) 0.01592(18) 0.62216(10) 0.0631(4) Uani 1 1 d . . . . .
H28 H 0.363543 -0.006844 0.674092 0.076 Uiso 1 1 calc R U . . .
C29 C 0.22476(18) -0.05626(18) 0.55633(12) 0.0670(4) Uani 1 1 d . . . . .
H29 H 0.158695 -0.127023 0.563920 0.080 Uiso 1 1 calc R U . . .
C30 C 0.20107(17) -0.02350(19) 0.47953(11) 0.0684(5) Uani 1 1 d . . . . .
H30 H 0.119171 -0.072913 0.434934 0.082 Uiso 1 1 calc R U . . .
C31 C 0.29806(15) 0.08252(16) 0.46784(9) 0.0555(4) Uani 1 1 d . . . . .
H31 H 0.281616 0.103247 0.415326 0.067 Uiso 1 1 calc R U . . .
C32 C 0.53824(15) 0.26584(15) 0.26531(8) 0.0459(3) Uani 1 1 d . . . . .
C33 C 0.39584(15) 0.19542(15) 0.25045(8) 0.0498(3) Uani 1 1 d . . . . .
H33 H 0.348378 0.210089 0.293266 0.060 Uiso 1 1 calc R U . . .
C34 C 0.32449(16) 0.10257(16) 0.17090(9) 0.0551(4) Uani 1 1 d . . . . .
H34 H 0.228459 0.055224 0.160265 0.066 Uiso 1 1 calc R U . . .
C35 C 0.39461(19) 0.08019(19) 0.10792(10) 0.0693(5) Uani 1 1 d . . . . .
H35 H 0.346301 0.017732 0.054766 0.083 Uiso 1 1 calc R U . . .
C36 C 0.5368(2) 0.1504(2) 0.12348(10) 0.0827(6) Uani 1 1 d . . . . .
H36 H 0.584286 0.134774 0.080726 0.099 Uiso 1 1 calc R U . . .
C37 C 0.60953(18) 0.2441(2) 0.20239(9) 0.0669(5) Uani 1 1 d . . . . .
H37 H 0.705368 0.291677 0.212721 0.080 Uiso 1 1 calc R U . . .
N1 N 1.09462(13) 0.95466(13) 0.83214(7) 0.0526(3) Uani 1 1 d . . . . .
N2 N 1.11602(13) 0.89425(14) 0.90089(7) 0.0563(3) Uani 1 1 d . . . . .
N3 N 0.61420(12) 0.36266(12) 0.34623(7) 0.0477(3) Uani 1 1 d . . . . .
N4 N 0.72733(13) 0.47107(13) 0.35193(7) 0.0529(3) Uani 1 1 d . . . . .
O1 O 0.97112(13) 0.88661(12) 0.68787(6) 0.0709(3) Uani 1 1 d . . . . .
O2 O 0.51041(9) 0.26285(10) 0.43864(5) 0.0459(2) Uani 1 1 d . . . . .

loop_
_atom_site_aniso_label
_atom_site_aniso_U_11
_atom_site_aniso_U_22
_atom_site_aniso_U_33
_atom_site_aniso_U_23
_atom_site_aniso_U_13
_atom_site_aniso_U_12
C1 0.1122(15) 0.0578(11) 0.0531(9) -0.0022(8) 0.0114(9) 0.0011(10)
C2 0.140(2) 0.0572(12) 0.0755(13) -0.0105(10) 0.0167(13) -0.0048(12)
C3 0.0832(13) 0.0518(11) 0.1024(15) 0.0043(10) 0.0248(11) 0.0002(9)
C4 0.0682(10) 0.0679(12) 0.0883(13) 0.0188(10) 0.0256(9) -0.0018(9)
C5 0.0621(9) 0.0656(11) 0.0589(9) 0.0047(8) 0.0169(7) -0.0052(8)
C6 0.0465(7) 0.0478(8) 0.0517(8) 0.0028(6) 0.0053(6) 0.0042(6)
C7 0.0470(7) 0.0533(9) 0.0387(7) 0.0052(6) 0.0012(5) 0.0004(6)
C8 0.0421(7) 0.0523(8) 0.0358(6) 0.0063(6) 0.0039(5) 0.0036(6)
C9 0.0484(7) 0.0576(9) 0.0374(7) 0.0078(6) 0.0038(5) 0.0060(6)
C10 0.0807(11) 0.0782(12) 0.0452(8) 0.0183(8) -0.0037(7) 0.0012(9)
C11 0.0407(6) 0.0490(8) 0.0377(6) 0.0060(5) 0.0080(5) 0.0049(5)
C12 0.0458(7) 0.0486(8) 0.0367(6) 0.0077(6) 0.0027(5) 0.0054(6)
C13 0.0620(9) 0.0507(9) 0.0468(8) 0.0111(6) 0.0166(6) 0.0082(7)
C14 0.0747(10) 0.0637(11) 0.0537(9) 0.0157(8) 0.0206(8) 0.0024(8)
C15 0.0878(12) 0.0579(11) 0.0636(10) 0.0257(8) 0.0099(9) 0.0049(9)
C16 0.0835(12) 0.0587(11) 0.0761(11) 0.0249(9) 0.0100(9) 0.0239(9)
C17 0.0587(9) 0.0627(10) 0.0590(9) 0.0150(8) 0.0120(7) 0.0200(8)
C18 0.0460(7) 0.0479(8) 0.0384(6) 0.0063(6) 0.0069(5) -0.0026(6)
C19 0.0402(6) 0.0429(7) 0.0374(6) 0.0056(5) 0.0080(5) 0.0056(5)
C20 0.0415(6) 0.0484(8) 0.0346(6) 0.0063(5) 0.0073(5) 0.0029(5)
C21 0.0392(6) 0.0468(7) 0.0350(6) 0.0084(5) 0.0083(5) 0.0061(5)
C22 0.0416(6) 0.0446(7) 0.0353(6) 0.0093(5) 0.0081(5) 0.0042(5)
C23 0.0413(6) 0.0413(7) 0.0365(6) 0.0062(5) 0.0068(5) 0.0031(5)
C24 0.0484(7) 0.0452(8) 0.0427(7) 0.0077(6) 0.0112(6) 0.0020(6)
C25 0.0581(9) 0.0560(10) 0.0569(9) 0.0077(7) 0.0177(7) -0.0085(7)
C26 0.0395(6) 0.0446(7) 0.0417(7) 0.0067(5) 0.0121(5) 0.0044(5)
C27 0.0507(8) 0.0587(9) 0.0489(8) 0.0129(7) 0.0099(6) -0.0014(6)
C28 0.0685(10) 0.0621(10) 0.0627(10) 0.0223(8) 0.0243(8) 0.0045(8)
C29 0.0630(9) 0.0555(10) 0.0794(11) 0.0147(8) 0.0273(8) -0.0076(8)
C30 0.0546(9) 0.0643(11) 0.0689(10) 0.0056(8) 0.0097(7) -0.0138(7)
C31 0.0496(8) 0.0584(9) 0.0482(8) 0.0077(7) 0.0080(6) -0.0043(6)
C32 0.0511(7) 0.0468(8) 0.0343(6) 0.0080(5) 0.0054(5) 0.0069(6)
C33 0.0515(7) 0.0506(8) 0.0418(7) 0.0075(6) 0.0082(6) 0.0081(6)
C34 0.0558(8) 0.0497(9) 0.0478(8) 0.0060(6) 0.0012(6) 0.0052(7)
C35 0.0776(11) 0.0691(11) 0.0427(8) -0.0046(7) 0.0053(7) 0.0057(9)
C36 0.0810(12) 0.1057(16) 0.0459(9) -0.0064(9) 0.0231(8) 0.0010(11)
C37 0.0595(9) 0.0874(13) 0.0427(8) 0.0041(8) 0.0146(7) -0.0022(8)
N1 0.0553(7) 0.0525(7) 0.0367(6) 0.0043(5) 0.0008(5) -0.0009(5)
N2 0.0586(7) 0.0599(8) 0.0368(6) 0.0054(5) 0.0003(5) 0.0013(6)
N3 0.0508(6) 0.0493(7) 0.0355(5) 0.0074(5) 0.0085(4) -0.0033(5)
N4 0.0561(7) 0.0535(7) 0.0429(6) 0.0102(5) 0.0123(5) -0.0044(5)
O1 0.0836(8) 0.0645(7) 0.0433(6) 0.0152(5) -0.0086(5) -0.0135(6)
O2 0.0454(5) 0.0492(5) 0.0350(4) 0.0069(4) 0.0070(4) -0.0038(4)

loop_
_atom_type_symbol
_atom_type_description
_atom_type_scat_dispersion_real
_atom_type_scat_dispersion_imag
_atom_type_scat_source
C C 0.0033 0.0016 'International Tables Vol C Tables 4.2.6.8 and 6.1.1.4'
H H 0.0000 0.0000 'International Tables Vol C Tables 4.2.6.8 and 6.1.1.4'
N N 0.0061 0.0033 'International Tables Vol C Tables 4.2.6.8 and 6.1.1.4'
O O 0.0106 0.0060 'International Tables Vol C Tables 4.2.6.8 and 6.1.1.4'

loop_
_geom_angle_atom_site_label_1
_geom_angle_atom_site_label_2
_geom_angle_atom_site_label_3
_geom_angle
_geom_angle_site_symmetry_1
_geom_angle_site_symmetry_3
_geom_angle_publ_flag
C2 C1 C6 119.30(18) . . ?
C2 C1 H1 120.4 . . ?
C6 C1 H1 120.4 . . ?
C3 C2 C1 121.41(19) . . ?
C3 C2 H2 119.3 . . ?
C1 C2 H2 119.3 . . ?
C2 C3 C4 119.31(19) . . ?
C2 C3 H3 120.3 . . ?
C4 C3 H3 120.3 . . ?
C3 C4 C5 120.53(18) . . ?
C3 C4 H4 119.7 . . ?
C5 C4 H4 119.7 . . ?
C6 C5 C4 120.09(16) . . ?
C6 C5 H5 120.0 . . ?
C4 C5 H5 120.0 . . ?
C5 C6 C1 119.32(16) . . ?
C5 C6 N1 121.70(13) . . ?
C1 C6 N1 118.97(15) . . ?
O1 C7 N1 124.71(14) . . ?
O1 C7 C8 130.89(12) . . ?
N1 C7 C8 104.34(11) . . ?
C11 C8 C9 130.48(13) . . ?
C11 C8 C7 125.06(12) . . ?
C9 C8 C7 104.44(11) . . ?
N2 C9 C8 111.77(13) . . ?
N2 C9 C10 118.02(12) . . ?
C8 C9 C10 130.06(14) . . ?
C9 C10 H10A 109.5 . . ?
C9 C10 H10B 109.5 . . ?
H10A C10 H10B 109.5 . . ?
C9 C10 H10C 109.5 . . ?
H10A C10 H10C 109.5 . . ?
H10B C10 H10C 109.5 . . ?
C8 C11 C18 120.90(12) . . ?
C8 C11 C12 119.13(11) . . ?
C18 C11 C12 119.97(11) . . ?
C13 C12 C17 118.64(14) . . ?
C13 C12 C11 120.72(13) . . ?
C17 C12 C11 120.58(13) . . ?
C14 C13 C12 120.66(15) . . ?
C14 C13 H13 119.7 . . ?
C12 C13 H13 119.7 . . ?
C15 C14 C13 120.12(16) . . ?
C15 C14 H14 119.9 . . ?
C13 C14 H14 119.9 . . ?
C14 C15 C16 119.95(16) . . ?
C14 C15 H15 120.0 . . ?
C16 C15 H15 120.0 . . ?
C15 C16 C17 120.25(17) . . ?
C15 C16 H16 119.9 . . ?
C17 C16 H16 119.9 . . ?
C16 C17 C12 120.37(16) . . ?
C16 C17 H17 119.8 . . ?
C12 C17 H17 119.8 . . ?
C19 C18 C11 129.84(13) . . ?
C19 C18 H18 115.1 . . ?
C11 C18 H18 115.1 . . ?
C18 C19 C23 121.73(12) . . ?
C18 C19 C20 126.66(12) . . ?
C23 C19 C20 111.61(10) . . ?
C21 C20 C19 125.07(12) . . ?
C21 C20 H20 117.5 . . ?
C19 C20 H20 117.5 . . ?
C20 C21 O2 121.86(11) . . ?
C20 C21 C26 126.65(12) . . ?
O2 C21 C26 111.49(10) . . ?
N3 C22 O2 122.01(11) . . ?
N3 C22 C23 110.24(11) . . ?
O2 C22 C23 127.69(11) . . ?
C22 C23 C24 102.99(11) . . ?
C22 C23 C19 119.36(11) . . ?
C24 C23 C19 137.50(11) . . ?
N4 C24 C23 111.51(11) . . ?
N4 C24 C25 118.49(12) . . ?
C23 C24 C25 129.99(12) . . ?
C24 C25 H25A 109.5 . . ?
C24 C25 H25B 109.5 . . ?
H25A C25 H25B 109.5 . . ?
C24 C25 H25C 109.5 . . ?
H25A C25 H25C 109.5 . . ?
H25B C25 H25C 109.5 . . ?
C31 C26 C27 118.47(13) . . ?
C31 C26 C21 121.42(12) . . ?
C27 C26 C21 120.10(11) . . ?
C28 C27 C26 120.89(13) . . ?
C28 C27 H27 119.6 . . ?
C26 C27 H27 119.6 . . ?
C29 C28 C27 120.09(15) . . ?
C29 C28 H28 120.0 . . ?
C27 C28 H28 120.0 . . ?
C30 C29 C28 119.79(14) . . ?
C30 C29 H29 120.1 . . ?
C28 C29 H29 120.1 . . ?
C29 C30 C31 120.55(14) . . ?
C29 C30 H30 119.7 . . ?
C31 C30 H30 119.7 . . ?
C30 C31 C26 120.19(14) . . ?
C30 C31 H31 119.9 . . ?
C26 C31 H31 119.9 . . ?
C37 C32 C33 120.72(13) . . ?
C37 C32 N3 118.71(12) . . ?
C33 C32 N3 120.57(12) . . ?
C32 C33 C34 119.23(13) . . ?
C32 C33 H33 120.4 . . ?
C34 C33 H33 120.4 . . ?
C35 C34 C33 120.45(14) . . ?
C35 C34 H34 119.8 . . ?
C33 C34 H34 119.8 . . ?
C34 C35 C36 119.88(14) . . ?
C34 C35 H35 120.1 . . ?
C36 C35 H35 120.1 . . ?
C35 C36 C37 120.50(16) . . ?
C35 C36 H36 119.8 . . ?
C37 C36 H36 119.8 . . ?
C32 C37 C36 119.22(15) . . ?
C32 C37 H37 120.4 . . ?
C36 C37 H37 120.4 . . ?
C7 N1 N2 112.15(12) . . ?
C7 N1 C6 128.86(12) . . ?
N2 N1 C6 118.98(11) . . ?
C9 N2 N1 107.28(11) . . ?
C22 N3 N4 109.28(10) . . ?
C22 N3 C32 130.61(11) . . ?
N4 N3 C32 119.73(11) . . ?
C24 N4 N3 105.97(11) . . ?
C22 O2 C21 114.34(9) . . ?

loop_
_geom_bond_atom_site_label_1
_geom_bond_atom_site_label_2
_geom_bond_distance
_geom_bond_site_symmetry_2
_geom_bond_publ_flag
C1 C2 1.381(3) . ?
C1 C6 1.381(2) . ?
C1 H1 0.9300 . ?
C2 C3 1.363(3) . ?
C2 H2 0.9300 . ?
C3 C4 1.363(3) . ?
C3 H3 0.9300 . ?
C4 C5 1.383(2) . ?
C4 H4 0.9300 . ?
C5 C6 1.380(2) . ?
C5 H5 0.9300 . ?
C6 N1 1.4174(18) . ?
C7 O1 1.2331(16) . ?
C7 N1 1.3851(16) . ?
C7 C8 1.470(2) . ?
C8 C11 1.3882(18) . ?
C8 C9 1.4492(17) . ?
C9 N2 1.3030(18) . ?
C9 C10 1.497(2) . ?
C10 H10A 0.9600 . ?
C10 H10B 0.9600 . ?
C10 H10C 0.9600 . ?
C11 C18 1.4247(17) . ?
C11 C12 1.4914(19) . ?
C12 C13 1.387(2) . ?
C12 C17 1.392(2) . ?
C13 C14 1.381(2) . ?
C13 H13 0.9300 . ?
C14 C15 1.375(2) . ?
C14 H14 0.9300 . ?
C15 C16 1.376(3) . ?
C15 H15 0.9300 . ?
C16 C17 1.382(2) . ?
C16 H16 0.9300 . ?
C17 H17 0.9300 . ?
C18 C19 1.3852(17) . ?
C18 H18 0.9300 . ?
C19 C23 1.4445(17) . ?
C19 C20 1.4452(18) . ?
C20 C21 1.3495(17) . ?
C20 H20 0.9300 . ?
C21 O2 1.3882(14) . ?
C21 C26 1.4666(18) . ?
C22 N3 1.3424(16) . ?
C22 O2 1.3441(15) . ?
C22 C23 1.3766(17) . ?
C23 C24 1.4277(18) . ?
C24 N4 1.3254(17) . ?
C24 C25 1.4947(18) . ?
C25 H25A 0.9600 . ?
C25 H25B 0.9600 . ?
C25 H25C 0.9600 . ?
C26 C31 1.3893(18) . ?
C26 C27 1.3894(19) . ?
C27 C28 1.377(2) . ?
C27 H27 0.9300 . ?
C28 C29 1.377(2) . ?
C28 H28 0.9300 . ?
C29 C30 1.371(2) . ?
C29 H29 0.9300 . ?
C30 C31 1.384(2) . ?
C30 H30 0.9300 . ?
C31 H31 0.9300 . ?
C32 C37 1.377(2) . ?
C32 C33 1.3823(19) . ?
C32 N3 1.4268(16) . ?
C33 C34 1.3880(18) . ?
C33 H33 0.9300 . ?
C34 C35 1.371(2) . ?
C34 H34 0.9300 . ?
C35 C36 1.377(2) . ?
C35 H35 0.9300 . ?
C36 C37 1.386(2) . ?
C36 H36 0.9300 . ?
C37 H37 0.9300 . ?
N1 N2 1.3977(16) . ?
N3 N4 1.3867(15) . ?

loop_
_geom_torsion_atom_site_label_1
_geom_torsion_atom_site_label_2
_geom_torsion_atom_site_label_3
_geom_torsion_atom_site_label_4
_geom_torsion
_geom_torsion_site_symmetry_1
_geom_torsion_site_symmetry_2
_geom_torsion_site_symmetry_3
_geom_torsion_site_symmetry_4
_geom_torsion_publ_flag
C6 C1 C2 C3 0.6(4) . . . . ?
C1 C2 C3 C4 0.7(4) . . . . ?
C2 C3 C4 C5 -1.0(3) . . . . ?
C3 C4 C5 C6 0.0(3) . . . . ?
C4 C5 C6 C1 1.3(3) . . . . ?
C4 C5 C6 N1 -179.17(15) . . . . ?
C2 C1 C6 C5 -1.6(3) . . . . ?
C2 C1 C6 N1 178.85(18) . . . . ?
O1 C7 C8 C11 0.1(3) . . . . ?
N1 C7 C8 C11 177.44(13) . . . . ?
O1 C7 C8 C9 -178.17(16) . . . . ?
N1 C7 C8 C9 -0.86(14) . . . . ?
C11 C8 C9 N2 -177.74(14) . . . . ?
C7 C8 C9 N2 0.44(16) . . . . ?
C11 C8 C9 C10 6.8(3) . . . . ?
C7 C8 C9 C10 -175.02(16) . . . . ?
C9 C8 C11 C18 -170.79(13) . . . . ?
C7 C8 C11 C18 11.4(2) . . . . ?
C9 C8 C11 C12 8.2(2) . . . . ?
C7 C8 C11 C12 -169.65(13) . . . . ?
C8 C11 C12 C13 70.79(17) . . . . ?
C18 C11 C12 C13 -110.22(15) . . . . ?
C8 C11 C12 C17 -112.10(15) . . . . ?
C18 C11 C12 C17 66.89(17) . . . . ?
C17 C12 C13 C14 -1.2(2) . . . . ?
C11 C12 C13 C14 176.00(12) . . . . ?
C12 C13 C14 C15 1.5(2) . . . . ?
C13 C14 C15 C16 -0.7(3) . . . . ?
C14 C15 C16 C17 -0.3(3) . . . . ?
C15 C16 C17 C12 0.6(2) . . . . ?
C13 C12 C17 C16 0.1(2) . . . . ?
C11 C12 C17 C16 -177.06(13) . . . . ?
C8 C11 C18 C19 -168.52(14) . . . . ?
C12 C11 C18 C19 12.5(2) . . . . ?
C11 C18 C19 C23 -172.12(14) . . . . ?
C11 C18 C19 C20 8.9(2) . . . . ?
C18 C19 C20 C21 -177.93(14) . . . . ?
C23 C19 C20 C21 3.04(19) . . . . ?
C19 C20 C21 O2 -3.3(2) . . . . ?
C19 C20 C21 C26 176.06(13) . . . . ?
N3 C22 C23 C24 -0.05(15) . . . . ?
O2 C22 C23 C24 177.16(13) . . . . ?
N3 C22 C23 C19 -176.45(12) . . . . ?
O2 C22 C23 C19 0.8(2) . . . . ?
C18 C19 C23 C22 179.20(13) . . . . ?
C20 C19 C23 C22 -1.72(18) . . . . ?
C18 C19 C23 C24 4.4(3) . . . . ?
C20 C19 C23 C24 -176.53(15) . . . . ?
C22 C23 C24 N4 -0.12(16) . . . . ?
C19 C23 C24 N4 175.24(15) . . . . ?
C22 C23 C24 C25 -179.47(15) . . . . ?
C19 C23 C24 C25 -4.1(3) . . . . ?
C20 C21 C26 C31 162.55(14) . . . . ?
O2 C21 C26 C31 -18.06(18) . . . . ?
C20 C21 C26 C27 -18.7(2) . . . . ?
O2 C21 C26 C27 160.74(12) . . . . ?
C31 C26 C27 C28 -1.6(2) . . . . ?
C21 C26 C27 C28 179.52(14) . . . . ?
C26 C27 C28 C29 0.4(3) . . . . ?
C27 C28 C29 C30 0.7(3) . . . . ?
C28 C29 C30 C31 -0.6(3) . . . . ?
C29 C30 C31 C26 -0.7(3) . . . . ?
C27 C26 C31 C30 1.8(2) . . . . ?
C21 C26 C31 C30 -179.39(14) . . . . ?
C37 C32 C33 C34 -0.4(2) . . . . ?
N3 C32 C33 C34 179.59(13) . . . . ?
C32 C33 C34 C35 0.4(2) . . . . ?
C33 C34 C35 C36 -0.1(3) . . . . ?
C34 C35 C36 C37 -0.2(3) . . . . ?
C33 C32 C37 C36 0.0(3) . . . . ?
N3 C32 C37 C36 -179.92(16) . . . . ?
C35 C36 C37 C32 0.3(3) . . . . ?
O1 C7 N1 N2 178.56(14) . . . . ?
C8 C7 N1 N2 1.04(15) . . . . ?
O1 C7 N1 C6 -2.2(2) . . . . ?
C8 C7 N1 C6 -179.67(13) . . . . ?
C5 C6 N1 C7 -20.5(2) . . . . ?
C1 C6 N1 C7 159.05(17) . . . . ?
C5 C6 N1 N2 158.80(14) . . . . ?
C1 C6 N1 N2 -21.7(2) . . . . ?
C8 C9 N2 N1 0.18(16) . . . . ?
C10 C9 N2 N1 176.24(13) . . . . ?
C7 N1 N2 C9 -0.80(17) . . . . ?
C6 N1 N2 C9 179.83(13) . . . . ?
O2 C22 N3 N4 -177.20(12) . . . . ?
C23 C22 N3 N4 0.20(16) . . . . ?
O2 C22 N3 C32 -4.5(2) . . . . ?
C23 C22 N3 C32 172.93(13) . . . . ?
C37 C32 N3 C22 -146.93(16) . . . . ?
C33 C32 N3 C22 33.1(2) . . . . ?
C37 C32 N3 N4 25.2(2) . . . . ?
C33 C32 N3 N4 -154.79(14) . . . . ?
C23 C24 N4 N3 0.23(16) . . . . ?
C25 C24 N4 N3 179.67(13) . . . . ?
C22 N3 N4 C24 -0.26(16) . . . . ?
C32 N3 N4 C24 -173.91(12) . . . . ?
N3 C22 O2 C21 176.25(12) . . . . ?
C23 C22 O2 C21 -0.67(19) . . . . ?
C20 C21 O2 C22 1.83(18) . . . . ?
C26 C21 O2 C22 -177.59(11) . . . . ?
